data_4308832
loop_
_publ_author_name
'Jung Woon Lee'
'Eun Ae Kim'
'Yun Ju Kim'
'Young-A Lee'
'Youngshang Pak'
'Ok-Sang Jung'

_publ_contact_author_name 'Ok-Sang Jung'
_publ_section_title
;
Relationship between the Ratio of Ligand to Metal and the Coordinating
Ability of Anions. Synthesis and Structural Properties of AgX-Bearing
Bis(4-pyridyl)dimethylsilane (X-= NO2-, NO3-, CF3SO3-, and PF6-)
;
_journal_name_full 'Inorganic Chemistry'
_journal_page_first 3151
_journal_page_last 3155
_journal_paper_doi 10.1021/ic048537r
_journal_volume 44
_journal_year 2005
_chemical_formula_sum 'C51 H62 Ag2 F12 N8 O P2 Si4'
_chemical_formula_weight 1421.13
_chemical_name_systematic
;
?
;
_space_group_IT_number 2
_symmetry_cell_setting triclinic
_symmetry_space_group_name_Hall '-P 1'
_symmetry_space_group_name_H-M 'P -1'
_atom_sites_solution_hydrogens geom
_atom_sites_solution_primary direct
_atom_sites_solution_secondary difmap
_audit_creation_method SHELXL-97
_cell_angle_alpha 77.0820(10)
_cell_angle_beta 80.9110(10)
_cell_angle_gamma 76.9680(10)
_cell_formula_units_Z 2
_cell_length_a 11.1074(8)
_cell_length_b 16.5400(11)
_cell_length_c 18.6656(13)
_cell_measurement_temperature 298(2)
_cell_volume 3235.3(4)
_computing_cell_refinement 'Bruker SMART'
_computing_data_collection 'Bruker SMART'
_computing_data_reduction 'Bruker SHELXTL'
_computing_molecular_graphics 'Bruker SHELXTL'
_computing_publication_material 'Bruker SHELXTL'
_computing_structure_refinement 'SHELXL-97 (Sheldrick, 1997)'
_computing_structure_solution 'SHELXS-97 (Sheldrick, 1990)'
_diffrn_ambient_temperature 298(2)
_diffrn_measured_fraction_theta_full 0.919
_diffrn_measured_fraction_theta_max 0.919
_diffrn_measurement_device_type 'CCD area detector'
_diffrn_measurement_method 'phi and omega scans'
_diffrn_radiation_monochromator graphite
_diffrn_radiation_source 'fine-focus sealed tube'
_diffrn_radiation_type MoK\a
_diffrn_radiation_wavelength 0.71073
_diffrn_reflns_av_R_equivalents 0.0447
_diffrn_reflns_av_sigmaI/netI 0.1143
_diffrn_reflns_limit_h_max 14
_diffrn_reflns_limit_h_min -14
_diffrn_reflns_limit_k_max 22
_diffrn_reflns_limit_k_min -21
_diffrn_reflns_limit_l_max 21
_diffrn_reflns_limit_l_min -23
_diffrn_reflns_number 20979
_diffrn_reflns_theta_full 28.29
_diffrn_reflns_theta_max 28.29
_diffrn_reflns_theta_min 1.13
_exptl_absorpt_coefficient_mu 0.804
_exptl_absorpt_correction_type none
_exptl_crystal_colour colorless
_exptl_crystal_density_diffrn 1.459
_exptl_crystal_density_method 'not measured'
_exptl_crystal_description block
_exptl_crystal_F_000 1440
_exptl_crystal_size_max 0.6
_exptl_crystal_size_mid 0.6
_exptl_crystal_size_min 0.6
_refine_diff_density_max 0.441
_refine_diff_density_min -0.386
_refine_diff_density_rms 0.093
_refine_ls_extinction_method none
_refine_ls_goodness_of_fit_ref 0.925
_refine_ls_hydrogen_treatment mixed
_refine_ls_matrix_type full
_refine_ls_number_parameters 721
_refine_ls_number_reflns 14777
_refine_ls_number_restraints 0
_refine_ls_restrained_S_all 0.925
_refine_ls_R_factor_all 0.1727
_refine_ls_R_factor_gt 0.0537
_refine_ls_shift/su_max 0.001
_refine_ls_shift/su_mean 0.000
_refine_ls_structure_factor_coef Fsqd
_refine_ls_weighting_details 'calc w=1/[\s^2^(Fo^2^)+(0.0834P)^2^+0.0000P] where P=(Fo^2^+2Fc^2^)/3'
_refine_ls_weighting_scheme calc
_refine_ls_wR_factor_gt 0.1260
_refine_ls_wR_factor_ref 0.1834
_reflns_number_gt 5852
_reflns_number_total 14777
_reflns_threshold_expression >2sigma(I)
_cod_data_source_file ic048537rsi20041020_114205_1.cif
_cod_data_source_block '[Ag(L)2](PF6)'
_cod_depositor_comments
;
The following automatic conversions were performed:
'_symmetry_cell_setting' value 'Triclinic' changed to 'triclinic'
according to '/home/saulius/struct/CIF-dictionaries/cif_core.dic'
dictionary named 'cif_core.dic' version 2.4.1 from 2010-06-29.

Automatic conversion script
Id: cif_fix_enum 1527 2010-12-29 10:47:43Z saulius 
;
_cod_database_code 4308832

loop_
_symmetry_equiv_pos_as_xyz
'x, y, z'
'-x, -y, -z'

loop_
_atom_site_label
_atom_site_type_symbol
_atom_site_fract_x
_atom_site_fract_y
_atom_site_fract_z
_atom_site_U_iso_or_equiv
_atom_site_adp_type
_atom_site_occupancy
_atom_site_symmetry_multiplicity
_atom_site_calc_flag
_atom_site_refinement_flags
_atom_site_disorder_assembly
_atom_site_disorder_group
Ag1 Ag 0.78478(5) -0.27772(3) 0.97467(3) 0.07361(19) Uani 1 1 d . . .
Ag2 Ag 0.68018(4) 0.32215(3) 0.50550(3) 0.06743(18) Uani 1 1 d . . .
Si1 Si 0.77973(18) -0.27013(11) 1.34772(10) 0.0654(5) Uani 1 1 d . . .
Si2 Si 1.38551(16) -0.44330(12) 0.82292(10) 0.0647(5) Uani 1 1 d . . .
Si3 Si 0.7615(2) 0.16198(12) 0.87880(11) 0.0836(6) Uani 1 1 d . . .
Si4 Si 1.28748(16) 0.13142(12) 0.36916(12) 0.0717(5) Uani 1 1 d . . .
N1 N 0.6963(5) -0.5375(3) 1.4680(3) 0.0625(13) Uani 1 1 d . . .
N2 N 0.7929(5) -0.2789(3) 1.0969(3) 0.0699(14) Uani 1 1 d . . .
N3 N 0.9824(5) -0.3486(4) 0.9319(3) 0.0803(17) Uani 1 1 d . . .
N4 N 1.6531(4) -0.3382(3) 0.9325(3) 0.0614(13) Uani 1 1 d . . .
N5 N 0.7748(6) -0.1313(3) 0.9322(3) 0.0726(15) Uani 1 1 d . . .
N6 N 0.6840(4) 0.2714(3) 0.6315(3) 0.0603(13) Uani 1 1 d . . .
N7 N 0.8834(4) 0.2512(4) 0.4596(3) 0.0683(14) Uani 1 1 d . . .
N8 N 1.5517(4) 0.2646(3) 0.4556(3) 0.0555(12) Uani 1 1 d . . .
C1 C 0.6208(6) -0.4816(4) 1.4238(4) 0.0659(17) Uani 1 1 d . . .
H1 H 0.5463 -0.4969 1.4158 0.079 Uiso 1 1 calc R . .
C2 C 0.6431(6) -0.4034(4) 1.3892(3) 0.0635(16) Uani 1 1 d . . .
H2 H 0.5851 -0.3665 1.3575 0.076 Uiso 1 1 calc R . .
C3 C 0.7493(5) -0.3761(4) 1.3991(3) 0.0563(15) Uani 1 1 d . . .
C4 C 0.8249(6) -0.4341(4) 1.4459(4) 0.0731(19) Uani 1 1 d . . .
H4 H 0.8993 -0.4203 1.4558 0.088 Uiso 1 1 calc R . .
C5 C 0.7965(6) -0.5113(4) 1.4786(4) 0.077(2) Uani 1 1 d . . .
H5 H 0.8521 -0.5492 1.5114 0.093 Uiso 1 1 calc R . .
C6 C 0.8546(6) -0.3421(4) 1.1437(4) 0.0668(17) Uani 1 1 d . . .
H6 H 0.9032 -0.3905 1.1251 0.080 Uiso 1 1 calc R . .
C7 C 0.8516(6) -0.3409(4) 1.2167(4) 0.0679(17) Uani 1 1 d . . .
H7 H 0.8978 -0.3883 1.2477 0.082 Uiso 1 1 calc R . .
C8 C 0.7838(6) -0.2734(3) 1.2477(3) 0.0590(16) Uani 1 1 d . . .
C9 C 0.7194(8) -0.2085(4) 1.1995(4) 0.100(3) Uani 1 1 d . . .
H9 H 0.6689 -0.1599 1.2169 0.120 Uiso 1 1 calc R . .
C10 C 0.7280(8) -0.2139(5) 1.1260(5) 0.107(3) Uani 1 1 d . . .
H10 H 0.6836 -0.1671 1.0936 0.129 Uiso 1 1 calc R . .
C11 C 0.6570(7) -0.1819(4) 1.3720(4) 0.098(3) Uani 1 1 d . . .
H11A H 0.6547 -0.1807 1.4234 0.118 Uiso 1 1 calc R . .
H11B H 0.5780 -0.1895 1.3628 0.118 Uiso 1 1 calc R . .
H11C H 0.6744 -0.1295 1.3424 0.118 Uiso 1 1 calc R . .
C12 C 0.9326(7) -0.2563(4) 1.3665(4) 0.089(2) Uani 1 1 d . . .
H12A H 0.9297 -0.2553 1.4180 0.107 Uiso 1 1 calc R . .
H12B H 0.9508 -0.2039 1.3371 0.107 Uiso 1 1 calc R . .
H12C H 0.9964 -0.3024 1.3540 0.107 Uiso 1 1 calc R . .
C13 C 1.0037(6) -0.3836(5) 0.8724(4) 0.086(2) Uani 1 1 d . . .
H13 H 0.9333 -0.3892 0.8512 0.103 Uiso 1 1 calc R . .
C14 C 1.1202(6) -0.4123(4) 0.8394(4) 0.0718(18) Uani 1 1 d . . .
H14 H 1.1289 -0.4359 0.7959 0.086 Uiso 1 1 calc R . .
C15 C 1.2255(5) -0.4075(4) 0.8683(4) 0.0609(16) Uani 1 1 d . . .
C16 C 1.2014(6) -0.3731(5) 0.9313(4) 0.078(2) Uani 1 1 d . . .
H16 H 1.2698 -0.3686 0.9549 0.093 Uiso 1 1 calc R . .
C17 C 1.0830(7) -0.3455(5) 0.9607(4) 0.089(2) Uani 1 1 d . . .
H17 H 1.0714 -0.3225 1.0047 0.107 Uiso 1 1 calc R . .
C18 C 1.6631(6) -0.4198(4) 0.9370(4) 0.0716(18) Uani 1 1 d . . .
H18 H 1.7282 -0.4574 0.9632 0.086 Uiso 1 1 calc R . .
C19 C 1.5879(6) -0.4551(4) 0.9073(4) 0.0682(18) Uani 1 1 d . . .
H19 H 1.6002 -0.5155 0.9136 0.082 Uiso 1 1 calc R . .
C20 C 1.4945(5) -0.4043(4) 0.8681(3) 0.0558(15) Uani 1 1 d . . .
C21 C 1.4826(6) -0.3186(4) 0.8637(4) 0.077(2) Uani 1 1 d . . .
H21 H 1.4175 -0.2798 0.8384 0.092 Uiso 1 1 calc R . .
C22 C 1.5629(6) -0.2881(4) 0.8950(4) 0.0732(19) Uani 1 1 d . . .
H22 H 1.5534 -0.2279 0.8897 0.088 Uiso 1 1 calc R . .
C23 C 1.4260(7) -0.5605(4) 0.8369(5) 0.104(3) Uani 1 1 d . . .
H23A H 1.5083 -0.5775 0.8133 0.124 Uiso 1 1 calc R . .
H23B H 1.3676 -0.5805 0.8157 0.124 Uiso 1 1 calc R . .
H23C H 1.4229 -0.5842 0.8889 0.124 Uiso 1 1 calc R . .
C24 C 1.3905(7) -0.3924(6) 0.7248(4) 0.107(3) Uani 1 1 d . . .
H24A H 1.4719 -0.4096 0.7001 0.128 Uiso 1 1 calc R . .
H24B H 1.3724 -0.3320 0.7205 0.128 Uiso 1 1 calc R . .
H24C H 1.3299 -0.4088 0.7026 0.128 Uiso 1 1 calc R . .
C25 C 0.6697(7) -0.0759(5) 0.9241(4) 0.079(2) Uani 1 1 d . . .
H25 H 0.5945 -0.0970 0.9290 0.095 Uiso 1 1 calc R . .
C26 C 0.6609(6) 0.0113(4) 0.9091(4) 0.079(2) Uani 1 1 d . . .
H26 H 0.5809 0.0480 0.9048 0.095 Uiso 1 1 calc R . .
C27 C 0.7673(6) 0.0460(4) 0.9001(3) 0.0660(17) Uani 1 1 d . . .
C28 C 0.8772(7) -0.0137(5) 0.9079(4) 0.088(2) Uani 1 1 d . . .
H28 H 0.9547 0.0048 0.9023 0.105 Uiso 1 1 calc R . .
C29 C 0.8766(7) -0.0981(5) 0.9235(4) 0.086(2) Uani 1 1 d . . .
H29 H 0.9550 -0.1366 0.9286 0.103 Uiso 1 1 calc R . .
C30 C 0.7082(6) 0.3166(4) 0.6758(4) 0.0717(18) Uani 1 1 d . . .
H30 H 0.7101 0.3752 0.6560 0.086 Uiso 1 1 calc R . .
C31 C 0.7306(6) 0.2858(4) 0.7478(4) 0.0686(18) Uani 1 1 d . . .
H31 H 0.7470 0.3231 0.7762 0.082 Uiso 1 1 calc R . .
C32 C 0.7303(5) 0.2023(4) 0.7806(3) 0.0593(16) Uani 1 1 d . . .
C33 C 0.7051(7) 0.1550(4) 0.7334(4) 0.076(2) Uani 1 1 d . . .
H33 H 0.7028 0.0962 0.7514 0.091 Uiso 1 1 calc R . .
C34 C 0.6837(6) 0.1909(4) 0.6625(4) 0.0741(19) Uani 1 1 d . . .
H34 H 0.6672 0.1554 0.6325 0.089 Uiso 1 1 calc R . .
C35 C 0.6398(12) 0.2178(6) 0.9381(5) 0.173(6) Uani 1 1 d . . .
H35A H 0.6550 0.1972 0.9889 0.208 Uiso 1 1 calc R . .
H35B H 0.5604 0.2081 0.9317 0.208 Uiso 1 1 calc R . .
H35C H 0.6397 0.2773 0.9250 0.208 Uiso 1 1 calc R . .
C36 C 0.9152(10) 0.1827(5) 0.8885(6) 0.151(5) Uani 1 1 d . . .
H36A H 0.9330 0.1623 0.9387 0.181 Uiso 1 1 calc R . .
H36B H 0.9135 0.2424 0.8753 0.181 Uiso 1 1 calc R . .
H36C H 0.9784 0.1541 0.8563 0.181 Uiso 1 1 calc R . .
C37 C 0.9443(6) 0.2889(4) 0.3988(4) 0.0735(19) Uani 1 1 d . . .
H37 H 0.9045 0.3429 0.3732 0.088 Uiso 1 1 calc R . .
C38 C 1.0617(6) 0.2539(4) 0.3710(4) 0.0700(18) Uani 1 1 d . . .
H38 H 1.1013 0.2838 0.3267 0.084 Uiso 1 1 calc R . .
C39 C 1.1238(5) 0.1762(4) 0.4057(4) 0.0582(16) Uani 1 1 d . . .
C40 C 1.0589(6) 0.1377(4) 0.4685(4) 0.0697(18) Uani 1 1 d . . .
H40 H 1.0958 0.0832 0.4948 0.084 Uiso 1 1 calc R . .
C41 C 0.9423(6) 0.1765(5) 0.4936(4) 0.0753(19) Uani 1 1 d . . .
H41 H 0.9008 0.1484 0.5381 0.090 Uiso 1 1 calc R . .
C42 C 1.5892(6) 0.1870(4) 0.4420(4) 0.080(2) Uani 1 1 d . . .
H42 H 1.6727 0.1585 0.4500 0.096 Uiso 1 1 calc R . .
C43 C 1.5150(6) 0.1448(4) 0.4170(5) 0.085(2) Uani 1 1 d . . .
H43 H 1.5475 0.0885 0.4082 0.102 Uiso 1 1 calc R . .
C44 C 1.3934(5) 0.1839(4) 0.4045(3) 0.0560(15) Uani 1 1 d . . .
C45 C 1.3561(5) 0.2656(4) 0.4177(3) 0.0596(16) Uani 1 1 d . . .
H45 H 1.2738 0.2966 0.4092 0.072 Uiso 1 1 calc R . .
C46 C 1.4364(5) 0.3026(4) 0.4430(3) 0.0578(15) Uani 1 1 d . . .
H46 H 1.4072 0.3591 0.4520 0.069 Uiso 1 1 calc R . .
C47 C 1.3041(7) 0.1560(6) 0.2678(5) 0.121(3) Uani 1 1 d . . .
H47A H 1.2865 0.2162 0.2509 0.145 Uiso 1 1 calc R . .
H47B H 1.2470 0.1313 0.2502 0.145 Uiso 1 1 calc R . .
H47C H 1.3877 0.1333 0.2491 0.145 Uiso 1 1 calc R . .
C48 C 1.3215(7) 0.0161(4) 0.4076(6) 0.120(3) Uani 1 1 d . . .
H48A H 1.3113 0.0069 0.4607 0.144 Uiso 1 1 calc R . .
H48B H 1.4054 -0.0075 0.3906 0.144 Uiso 1 1 calc R . .
H48C H 1.2652 -0.0107 0.3915 0.144 Uiso 1 1 calc R . .
O1 O 1.1522(10) -0.0449(6) 0.6079(7) 0.196(4) Uani 1 1 d . . .
C49 C 1.0920(16) -0.0604(11) 0.6664(8) 0.154(5) Uani 1 1 d . . .
C50 C 1.1197(14) -0.1444(9) 0.7114(9) 0.216(7) Uani 1 1 d . . .
H50A H 1.1929 -0.1767 0.6888 0.260 Uiso 1 1 calc R . .
H50B H 1.0509 -0.1719 0.7155 0.260 Uiso 1 1 calc R . .
H50C H 1.1337 -0.1402 0.7598 0.260 Uiso 1 1 calc R . .
C51 C 0.9919(12) -0.0042(9) 0.6895(9) 0.229(9) Uani 1 1 d . . .
H51A H 0.9847 0.0483 0.6543 0.274 Uiso 1 1 calc R . .
H51B H 1.0024 0.0054 0.7368 0.274 Uiso 1 1 calc R . .
H51C H 0.9180 -0.0265 0.6937 0.274 Uiso 1 1 calc R . .
P1 P 0.83890(17) 0.51758(11) 0.71612(13) 0.0781(6) Uani 1 1 d . . .
F1 F 0.8436(7) 0.4695(4) 0.7977(3) 0.187(3) Uani 1 1 d . . .
F2 F 0.9728(4) 0.5340(3) 0.7174(3) 0.1136(15) Uani 1 1 d . . .
F3 F 0.7093(4) 0.4998(4) 0.7172(6) 0.227(4) Uani 1 1 d . . .
F4 F 0.8459(6) 0.5655(3) 0.6336(3) 0.146(2) Uani 1 1 d . . .
F5 F 0.7775(4) 0.6044(2) 0.7411(3) 0.1087(15) Uani 1 1 d . . .
F6 F 0.9005(4) 0.4313(2) 0.6894(3) 0.1061(15) Uani 1 1 d . . .
P2 P 1.2993(2) -0.04527(15) 0.84410(16) 0.1040(8) Uani 1 1 d . . .
F7 F 1.4022(6) 0.0077(4) 0.8103(5) 0.213(4) Uani 1 1 d . . .
F8 F 1.3900(7) -0.1069(4) 0.8928(6) 0.236(4) Uani 1 1 d . . .
F9 F 1.3471(8) -0.1040(5) 0.7878(6) 0.232(4) Uani 1 1 d . . .
F10 F 1.2506(10) 0.0123(5) 0.8962(5) 0.256(5) Uani 1 1 d . . .
F11 F 1.2157(7) 0.0149(5) 0.7906(5) 0.222(4) Uani 1 1 d . . .
F12 F 1.1994(6) -0.0979(5) 0.8726(5) 0.225(4) Uani 1 1 d . . .

loop_
_atom_site_aniso_label
_atom_site_aniso_U_11
_atom_site_aniso_U_22
_atom_site_aniso_U_33
_atom_site_aniso_U_23
_atom_site_aniso_U_13
_atom_site_aniso_U_12
Ag1 0.0678(3) 0.0761(4) 0.0828(4) -0.0268(3) -0.0121(3) -0.0124(3)
Ag2 0.0637(3) 0.0655(3) 0.0741(4) -0.0102(3) -0.0101(3) -0.0164(3)
Si1 0.0818(13) 0.0535(10) 0.0608(12) -0.0132(9) 0.0011(9) -0.0176(9)
Si2 0.0553(10) 0.0744(12) 0.0700(12) -0.0252(10) -0.0028(9) -0.0160(9)
Si3 0.1275(18) 0.0623(12) 0.0613(13) -0.0061(10) -0.0204(12) -0.0189(12)
Si4 0.0565(11) 0.0707(12) 0.0981(15) -0.0403(11) -0.0063(10) -0.0117(9)
N1 0.062(3) 0.056(3) 0.067(4) -0.005(3) -0.013(3) -0.010(3)
N2 0.090(4) 0.053(3) 0.067(4) -0.014(3) -0.007(3) -0.012(3)
N3 0.058(3) 0.096(4) 0.096(5) -0.045(4) -0.010(3) -0.008(3)
N4 0.056(3) 0.061(3) 0.068(3) -0.011(3) -0.011(3) -0.013(3)
N5 0.078(4) 0.056(3) 0.079(4) 0.000(3) -0.023(3) -0.006(3)
N6 0.067(3) 0.050(3) 0.065(3) -0.005(3) -0.012(3) -0.016(3)
N7 0.048(3) 0.075(4) 0.082(4) -0.018(3) -0.002(3) -0.012(3)
N8 0.046(3) 0.057(3) 0.062(3) -0.009(2) -0.008(2) -0.008(2)
C1 0.060(4) 0.074(5) 0.067(4) -0.015(4) -0.010(3) -0.017(4)
C2 0.059(4) 0.061(4) 0.063(4) -0.003(3) -0.009(3) -0.005(3)
C3 0.057(4) 0.053(4) 0.055(4) -0.012(3) 0.001(3) -0.007(3)
C4 0.060(4) 0.062(4) 0.100(5) -0.004(4) -0.026(4) -0.016(3)
C5 0.070(4) 0.063(4) 0.097(6) 0.007(4) -0.030(4) -0.017(4)
C6 0.070(4) 0.048(4) 0.078(5) -0.012(4) -0.009(4) -0.002(3)
C7 0.071(4) 0.059(4) 0.065(5) -0.008(3) -0.008(4) 0.000(3)
C8 0.072(4) 0.036(3) 0.065(4) -0.006(3) -0.005(3) -0.007(3)
C9 0.147(7) 0.059(5) 0.071(5) -0.013(4) -0.006(5) 0.022(5)
C10 0.156(8) 0.065(5) 0.076(6) -0.005(4) -0.034(5) 0.035(5)
C11 0.139(7) 0.060(5) 0.083(5) -0.021(4) 0.014(5) -0.005(4)
C12 0.106(6) 0.087(5) 0.089(5) -0.027(4) 0.000(4) -0.048(5)
C13 0.058(4) 0.110(6) 0.104(6) -0.048(5) -0.018(4) -0.011(4)
C14 0.053(4) 0.095(5) 0.078(5) -0.043(4) -0.008(3) -0.010(4)
C15 0.057(4) 0.064(4) 0.064(4) -0.017(3) -0.010(3) -0.009(3)
C16 0.050(4) 0.112(6) 0.082(5) -0.043(4) -0.013(4) -0.009(4)
C17 0.069(5) 0.127(7) 0.084(5) -0.051(5) -0.018(4) -0.013(5)
C18 0.063(4) 0.064(5) 0.086(5) -0.010(4) -0.026(4) -0.001(3)
C19 0.071(4) 0.048(4) 0.086(5) -0.009(3) -0.021(4) -0.008(3)
C20 0.053(4) 0.049(4) 0.064(4) -0.013(3) 0.001(3) -0.012(3)
C21 0.067(4) 0.061(4) 0.108(6) -0.011(4) -0.035(4) -0.012(3)
C22 0.070(4) 0.052(4) 0.097(5) -0.009(4) -0.019(4) -0.010(4)
C23 0.081(5) 0.068(5) 0.170(9) -0.055(5) 0.011(5) -0.016(4)
C24 0.091(6) 0.153(8) 0.075(5) -0.021(5) -0.002(4) -0.031(5)
C25 0.077(5) 0.072(5) 0.089(5) -0.004(4) -0.014(4) -0.024(4)
C26 0.069(5) 0.071(5) 0.088(5) -0.006(4) -0.015(4) 0.000(4)
C27 0.078(5) 0.067(4) 0.053(4) -0.004(3) -0.010(3) -0.020(4)
C28 0.072(5) 0.077(5) 0.108(6) 0.001(4) -0.010(4) -0.022(4)
C29 0.066(5) 0.069(5) 0.119(7) 0.001(4) -0.020(4) -0.014(4)
C30 0.090(5) 0.051(4) 0.078(5) -0.006(4) -0.019(4) -0.021(4)
C31 0.095(5) 0.056(4) 0.064(5) -0.014(3) -0.014(4) -0.029(4)
C32 0.068(4) 0.045(4) 0.064(4) -0.013(3) -0.005(3) -0.009(3)
C33 0.121(6) 0.048(4) 0.058(4) -0.002(3) -0.017(4) -0.018(4)
C34 0.104(5) 0.055(4) 0.070(5) -0.017(4) -0.017(4) -0.021(4)
C35 0.312(16) 0.096(7) 0.070(6) -0.019(5) 0.013(8) 0.022(8)
C36 0.219(11) 0.103(7) 0.165(9) 0.032(6) -0.123(9) -0.087(7)
C37 0.062(4) 0.064(4) 0.089(5) -0.007(4) -0.007(4) -0.011(4)
C38 0.058(4) 0.076(5) 0.071(5) -0.010(4) 0.003(3) -0.015(4)
C39 0.055(4) 0.057(4) 0.074(4) -0.024(3) -0.017(3) -0.015(3)
C40 0.061(4) 0.061(4) 0.081(5) -0.008(4) -0.005(4) -0.008(3)
C41 0.065(4) 0.078(5) 0.076(5) -0.007(4) -0.002(4) -0.012(4)
C42 0.058(4) 0.065(5) 0.117(6) -0.024(4) -0.026(4) 0.005(4)
C43 0.055(4) 0.057(4) 0.150(7) -0.045(4) -0.025(4) 0.008(3)
C44 0.050(3) 0.053(4) 0.064(4) -0.012(3) -0.007(3) -0.007(3)
C45 0.052(3) 0.053(4) 0.074(4) -0.019(3) -0.014(3) 0.001(3)
C46 0.056(4) 0.051(4) 0.063(4) -0.014(3) -0.005(3) -0.002(3)
C47 0.094(6) 0.179(9) 0.107(7) -0.075(7) 0.004(5) -0.027(6)
C48 0.089(6) 0.072(5) 0.208(11) -0.060(6) -0.014(6) -0.005(4)
O1 0.193(9) 0.174(9) 0.194(10) -0.032(8) -0.026(8) 0.018(7)
C49 0.194(15) 0.181(14) 0.109(10) 0.000(10) -0.070(10) -0.072(12)
C50 0.295(19) 0.171(13) 0.232(17) -0.037(13) -0.120(15) -0.088(13)
C51 0.143(11) 0.235(17) 0.29(2) -0.132(15) 0.006(12) 0.050(11)
P1 0.0713(12) 0.0530(11) 0.1121(18) -0.0228(11) -0.0109(11) -0.0093(9)
F1 0.249(8) 0.118(4) 0.131(5) 0.013(4) 0.041(5) 0.011(5)
F2 0.096(3) 0.095(3) 0.164(5) -0.040(3) -0.033(3) -0.022(3)
F3 0.069(3) 0.119(4) 0.539(14) -0.173(7) -0.034(5) -0.005(3)
F4 0.207(6) 0.106(4) 0.115(4) -0.034(3) -0.063(4) 0.035(4)
F5 0.114(3) 0.064(3) 0.146(4) -0.043(3) 0.012(3) -0.009(2)
F6 0.086(3) 0.068(3) 0.176(5) -0.056(3) -0.023(3) 0.000(2)
P2 0.0972(17) 0.0799(15) 0.137(2) -0.0254(16) -0.0489(16) 0.0073(14)
F7 0.156(6) 0.107(5) 0.355(12) 0.006(5) -0.054(6) -0.017(4)
F8 0.200(7) 0.140(6) 0.351(12) 0.056(6) -0.166(7) -0.008(5)
F9 0.227(8) 0.203(8) 0.284(11) -0.141(8) 0.017(8) -0.021(6)
F10 0.399(13) 0.192(8) 0.177(7) -0.107(6) 0.000(8) -0.010(8)
F11 0.219(7) 0.185(7) 0.251(9) 0.018(6) -0.154(7) 0.009(6)
F12 0.139(5) 0.187(7) 0.346(12) -0.033(7) 0.017(6) -0.075(5)

loop_
_atom_type_symbol
_atom_type_description
_atom_type_scat_dispersion_real
_atom_type_scat_dispersion_imag
_atom_type_scat_source
C C 0.0033 0.0016 'International Tables Vol C Tables 4.2.6.8 and 6.1.1.4'
H H 0.0000 0.0000 'International Tables Vol C Tables 4.2.6.8 and 6.1.1.4'
N N 0.0061 0.0033 'International Tables Vol C Tables 4.2.6.8 and 6.1.1.4'
O O 0.0106 0.0060 'International Tables Vol C Tables 4.2.6.8 and 6.1.1.4'
F F 0.0171 0.0103 'International Tables Vol C Tables 4.2.6.8 and 6.1.1.4'
Si Si 0.0817 0.0704 'International Tables Vol C Tables 4.2.6.8 and 6.1.1.4'
P P 0.1023 0.0942 'International Tables Vol C Tables 4.2.6.8 and 6.1.1.4'
Ag Ag -0.8971 1.1015 'International Tables Vol C Tables 4.2.6.8 and 6.1.1.4'

loop_
_geom_angle_atom_site_label_1
_geom_angle_atom_site_label_2
_geom_angle_atom_site_label_3
_geom_angle
_geom_angle_site_symmetry_1
_geom_angle_site_symmetry_3
_geom_angle_publ_flag
N4 Ag1 N2 124.84(18) 1_455 . ?
N4 Ag1 N3 103.23(19) 1_455 . ?
N2 Ag1 N3 105.6(2) . . ?
N4 Ag1 N5 117.5(2) 1_455 . ?
N2 Ag1 N5 96.68(19) . . ?
N3 Ag1 N5 107.9(2) . . ?
N8 Ag2 N1 122.02(18) 1_455 1_564 ?
N8 Ag2 N6 112.78(17) 1_455 . ?
N1 Ag2 N6 114.10(18) 1_564 . ?
N8 Ag2 N7 101.73(17) 1_455 . ?
N1 Ag2 N7 101.56(18) 1_564 . ?
N6 Ag2 N7 100.24(19) . . ?
C11 Si1 C12 109.6(4) . . ?
C11 Si1 C8 109.7(3) . . ?
C12 Si1 C8 110.2(3) . . ?
C11 Si1 C3 112.6(3) . . ?
C12 Si1 C3 109.7(3) . . ?
C8 Si1 C3 104.8(3) . . ?
C24 Si2 C23 112.6(4) . . ?
C24 Si2 C15 107.7(3) . . ?
C23 Si2 C15 110.8(3) . . ?
C24 Si2 C20 109.4(3) . . ?
C23 Si2 C20 109.7(3) . . ?
C15 Si2 C20 106.5(3) . . ?
C35 Si3 C36 110.0(6) . . ?
C35 Si3 C27 112.3(4) . . ?
C36 Si3 C27 109.4(4) . . ?
C35 Si3 C32 108.9(4) . . ?
C36 Si3 C32 108.2(4) . . ?
C27 Si3 C32 107.9(3) . . ?
C47 Si4 C48 113.0(4) . . ?
C47 Si4 C44 109.9(3) . . ?
C48 Si4 C44 109.0(3) . . ?
C47 Si4 C39 109.5(3) . . ?
C48 Si4 C39 108.4(3) . . ?
C44 Si4 C39 106.8(2) . . ?
C1 N1 C5 115.2(5) . . ?
C1 N1 Ag2 122.9(4) . 1_546 ?
C5 N1 Ag2 120.8(4) . 1_546 ?
C10 N2 C6 115.5(6) . . ?
C10 N2 Ag1 119.0(5) . . ?
C6 N2 Ag1 125.4(4) . . ?
C17 N3 C13 115.6(6) . . ?
C17 N3 Ag1 120.5(5) . . ?
C13 N3 Ag1 123.3(5) . . ?
C18 N4 C22 115.9(6) . . ?
C18 N4 Ag1 125.5(4) . 1_655 ?
C22 N4 Ag1 118.4(4) . 1_655 ?
C25 N5 C29 115.2(6) . . ?
C25 N5 Ag1 123.5(5) . . ?
C29 N5 Ag1 120.8(5) . . ?
C30 N6 C34 114.3(5) . . ?
C30 N6 Ag2 122.0(4) . . ?
C34 N6 Ag2 122.6(4) . . ?
C37 N7 C41 116.6(5) . . ?
C37 N7 Ag2 119.6(5) . . ?
C41 N7 Ag2 123.7(5) . . ?
C42 N8 C46 116.6(5) . . ?
C42 N8 Ag2 119.7(4) . 1_655 ?
C46 N8 Ag2 123.6(4) . 1_655 ?
N1 C1 C2 123.7(6) . . ?
C1 C2 C3 121.4(6) . . ?
C4 C3 C2 114.0(5) . . ?
C4 C3 Si1 125.9(5) . . ?
C2 C3 Si1 120.1(5) . . ?
C5 C4 C3 121.4(6) . . ?
N1 C5 C4 124.3(6) . . ?
N2 C6 C7 122.8(6) . . ?
C6 C7 C8 122.0(6) . . ?
C9 C8 C7 115.2(6) . . ?
C9 C8 Si1 122.2(5) . . ?
C7 C8 Si1 122.6(5) . . ?
C8 C9 C10 119.5(6) . . ?
N2 C10 C9 125.0(7) . . ?
N3 C13 C14 123.9(6) . . ?
C13 C14 C15 120.7(6) . . ?
C16 C15 C14 114.5(6) . . ?
C16 C15 Si2 123.8(5) . . ?
C14 C15 Si2 121.6(5) . . ?
C17 C16 C15 121.4(6) . . ?
N3 C17 C16 123.8(7) . . ?
N4 C18 C19 124.9(6) . . ?
C18 C19 C20 120.0(6) . . ?
C19 C20 C21 115.5(6) . . ?
C19 C20 Si2 124.9(5) . . ?
C21 C20 Si2 119.6(5) . . ?
C22 C21 C20 120.8(6) . . ?
N4 C22 C21 122.8(6) . . ?
N5 C25 C26 124.1(7) . . ?
C25 C26 C27 120.7(6) . . ?
C28 C27 C26 114.2(6) . . ?
C28 C27 Si3 123.2(5) . . ?
C26 C27 Si3 122.6(5) . . ?
C29 C28 C27 121.0(7) . . ?
N5 C29 C28 124.8(7) . . ?
N6 C30 C31 124.6(6) . . ?
C30 C31 C32 121.5(6) . . ?
C31 C32 C33 113.5(6) . . ?
C31 C32 Si3 120.6(5) . . ?
C33 C32 Si3 125.9(5) . . ?
C34 C33 C32 121.0(6) . . ?
N6 C34 C33 125.0(6) . . ?
N7 C37 C38 122.9(6) . . ?
C37 C38 C39 121.0(6) . . ?
C40 C39 C38 115.3(6) . . ?
C40 C39 Si4 124.2(5) . . ?
C38 C39 Si4 120.5(5) . . ?
C41 C40 C39 120.7(6) . . ?
N7 C41 C40 123.5(6) . . ?
N8 C42 C43 123.8(6) . . ?
C42 C43 C44 120.0(6) . . ?
C45 C44 C43 115.5(6) . . ?
C45 C44 Si4 121.8(4) . . ?
C43 C44 Si4 122.6(5) . . ?
C46 C45 C44 120.4(5) . . ?
N8 C46 C45 123.6(5) . . ?
O1 C49 C51 122.2(16) . . ?
O1 C49 C50 118.9(18) . . ?
C51 C49 C50 118.6(16) . . ?
F3 P1 F1 90.1(5) . . ?
F3 P1 F4 94.4(5) . . ?
F1 P1 F4 175.3(4) . . ?
F3 P1 F2 178.2(5) . . ?
F1 P1 F2 88.1(4) . . ?
F4 P1 F2 87.4(3) . . ?
F3 P1 F5 89.6(3) . . ?
F1 P1 F5 91.9(3) . . ?
F4 P1 F5 89.3(3) . . ?
F2 P1 F5 90.7(2) . . ?
F3 P1 F6 90.4(3) . . ?
F1 P1 F6 89.2(3) . . ?
F4 P1 F6 89.6(3) . . ?
F2 P1 F6 89.3(2) . . ?
F5 P1 F6 178.8(3) . . ?
F10 P2 F11 87.3(5) . . ?
F10 P2 F8 96.2(6) . . ?
F11 P2 F8 175.8(6) . . ?
F10 P2 F12 93.5(6) . . ?
F11 P2 F12 90.6(5) . . ?
F8 P2 F12 91.5(5) . . ?
F10 P2 F9 178.1(6) . . ?
F11 P2 F9 90.9(6) . . ?
F8 P2 F9 85.6(5) . . ?
F12 P2 F9 86.2(5) . . ?
F10 P2 F7 89.3(5) . . ?
F11 P2 F7 87.8(5) . . ?
F8 P2 F7 89.8(4) . . ?
F12 P2 F7 176.7(5) . . ?
F9 P2 F7 90.9(5) . . ?

loop_
_geom_bond_atom_site_label_1
_geom_bond_atom_site_label_2
_geom_bond_distance
_geom_bond_site_symmetry_2
_geom_bond_publ_flag
Ag1 N4 2.266(5) 1_455 ?
Ag1 N2 2.292(5) . ?
Ag1 N3 2.353(5) . ?
Ag1 N5 2.356(5) . ?
Ag2 N8 2.290(5) 1_455 ?
Ag2 N1 2.310(5) 1_564 ?
Ag2 N6 2.318(5) . ?
Ag2 N7 2.419(5) . ?
Si1 C11 1.843(7) . ?
Si1 C12 1.860(7) . ?
Si1 C8 1.874(6) . ?
Si1 C3 1.876(6) . ?
Si2 C24 1.834(8) . ?
Si2 C23 1.857(7) . ?
Si2 C15 1.871(6) . ?
Si2 C20 1.874(6) . ?
Si3 C35 1.824(9) . ?
Si3 C36 1.858(9) . ?
Si3 C27 1.858(7) . ?
Si3 C32 1.863(6) . ?
Si4 C47 1.833(9) . ?
Si4 C48 1.856(8) . ?
Si4 C44 1.880(6) . ?
Si4 C39 1.884(6) . ?
N1 C1 1.329(7) . ?
N1 C5 1.338(7) . ?
N1 Ag2 2.310(5) 1_546 ?
N2 C10 1.327(8) . ?
N2 C6 1.336(8) . ?
N3 C17 1.329(8) . ?
N3 C13 1.330(8) . ?
N4 C18 1.314(7) . ?
N4 C22 1.329(7) . ?
N4 Ag1 2.266(5) 1_655 ?
N5 C25 1.318(8) . ?
N5 C29 1.338(8) . ?
N6 C30 1.324(7) . ?
N6 C34 1.328(7) . ?
N7 C37 1.328(8) . ?
N7 C41 1.331(8) . ?
N8 C42 1.324(7) . ?
N8 C46 1.325(7) . ?
N8 Ag2 2.290(5) 1_655 ?
C1 C2 1.367(8) . ?
C2 C3 1.405(8) . ?
C3 C4 1.372(8) . ?
C4 C5 1.369(8) . ?
C6 C7 1.363(9) . ?
C7 C8 1.385(8) . ?
C8 C9 1.377(9) . ?
C9 C10 1.381(10) . ?
C13 C14 1.370(8) . ?
C14 C15 1.387(8) . ?
C15 C16 1.383(8) . ?
C16 C17 1.362(9) . ?
C18 C19 1.363(8) . ?
C19 C20 1.374(8) . ?
C20 C21 1.377(8) . ?
C21 C22 1.377(9) . ?
C25 C26 1.389(9) . ?
C26 C27 1.398(9) . ?
C27 C28 1.392(9) . ?
C28 C29 1.362(9) . ?
C30 C31 1.367(9) . ?
C31 C32 1.381(8) . ?
C32 C33 1.397(8) . ?
C33 C34 1.358(9) . ?
C37 C38 1.372(8) . ?
C38 C39 1.384(8) . ?
C39 C40 1.380(8) . ?
C40 C41 1.370(8) . ?
C42 C43 1.382(9) . ?
C43 C44 1.391(8) . ?
C44 C45 1.387(7) . ?
C45 C46 1.380(8) . ?
O1 C49 1.194(14) . ?
C49 C51 1.359(18) . ?
C49 C50 1.448(17) . ?
P1 F3 1.529(5) . ?
P1 F1 1.556(6) . ?
P1 F4 1.566(6) . ?
P1 F2 1.576(4) . ?
P1 F5 1.581(4) . ?
P1 F6 1.589(4) . ?
P2 F10 1.471(7) . ?
P2 F11 1.510(6) . ?
P2 F8 1.514(6) . ?
P2 F12 1.521(7) . ?
P2 F9 1.542(7) . ?
P2 F7 1.565(7) . ?
